data_2003251
loop_
_publ_author_name
'Schultz, L. W.'
'Clardy, J.'
'Lessinger, L.'

_publ_section_title
;
 9,11-Secogorgost-5-en-9-one-3\b,11-diol, a Marine Steroid from the Sea
 Whip <i>Pseudopterogorgia hummelinkii</i>
;
_journal_issue 3
_journal_name_full 'Acta Crystallographica Section C'
_journal_page_first 415
_journal_page_last 419
_journal_paper_doi 10.1107/S010827019400452X
_journal_volume 51
_journal_year 1995
_chemical_compound_source ' slow evaporation from CH~2~Cl~2~/iso-octane solution'
_chemical_formula_sum 'C30 H50 O3'
_chemical_formula_weight 458.73
_space_group_IT_number 4
_symmetry_cell_setting monoclinic
_symmetry_space_group_name_Hall 'P 2yb'
_symmetry_space_group_name_H-M 'P 1 21 1'
_atom_type_scat_source IntTabIV
_cell_angle_alpha 90
_cell_angle_beta 103.90(2)
_cell_angle_gamma 90
_cell_formula_units_Z 4
_cell_length_a 11.186(1)
_cell_length_b 15.064(3)
_cell_length_c 17.281(5)
_cell_measurement_reflns_used 25
_cell_measurement_temperature 296
_cell_measurement_theta_max 22.48
_cell_measurement_theta_min 15.39
_cell_volume 2826.7(11)
_diffrn_measurement_device 'Siemens R3m/V'
_diffrn_measurement_method \q/2\q
_diffrn_radiation_type CuK\a
_diffrn_radiation_wavelength 1.54178
_diffrn_reflns_av_R_equivalents 0.0217
_diffrn_reflns_limit_h_max 11
_diffrn_reflns_limit_h_min -12
_diffrn_reflns_limit_k_max 16
_diffrn_reflns_limit_k_min 0
_diffrn_reflns_limit_l_max 18
_diffrn_reflns_limit_l_min 0
_diffrn_reflns_number 4186
_diffrn_reflns_theta_max 58
_diffrn_standards_decay_% +-2.6
_diffrn_standards_interval_count 50
_diffrn_standards_number 3
_exptl_absorpt_coefficient_mu 0.486
_exptl_absorpt_correction_type none
_exptl_crystal_colour Colorless
_exptl_crystal_density_diffrn 1.078
_exptl_crystal_density_meas 1.077(5)
_exptl_crystal_density_method ' Flotation in a hexane-CCl~4~ mixture'
_exptl_crystal_description Block
_exptl_crystal_size_max 0.25
_exptl_crystal_size_mid 0.21
_exptl_crystal_size_min 0.20
_refine_diff_density_max 0.28
_refine_diff_density_min -0.24
_refine_ls_extinction_coef none
_refine_ls_extinction_method none
_refine_ls_goodness_of_fit_obs 1.1313
_refine_ls_hydrogen_treatment 'see text'
_refine_ls_number_parameters 650
_refine_ls_number_reflns 4028
_refine_ls_R_factor_obs 0.0529
_refine_ls_shift/esd_max 0.34
_refine_ls_structure_factor_coef F
_refine_ls_weighting_details 'w=1/[\s^2^(F) + 0.0025F^2^]'
_refine_ls_weighting_scheme calc
_refine_ls_wR_factor_obs 0.0674
_reflns_number_observed 3602
_reflns_number_total 4028
_reflns_observed_criterion F>4\s(F)
_cod_data_source_file cr1102.cif
_cod_data_source_block cr1102a
_cod_depositor_comments
;
The following automatic conversions were performed:

'_refine_ls_weighting_scheme' value 'w=1/[\s^2^(F) + 0.0025F^2^]' was
changed to 'calc'. New tag '_refine_ls_weighting_details' was
created. The value of the new tag was set to 'w=1/[\s^2^(F) +
0.0025F^2^]'.

Automatic conversion script
Id: cif_fix_values 3143 2015-03-26 13:38:13Z robertas 
;
_cod_original_cell_volume 2826.7
_cod_original_sg_symbol_Hall 'P 2y1'
_cod_original_sg_symbol_H-M 'P 21'
_cod_database_code 2003251

loop_
_symmetry_equiv_pos_as_xyz
x,y,z
-x,y+1/2,-z

loop_
_atom_site_label
_atom_site_fract_x
_atom_site_fract_y
_atom_site_fract_z
_atom_site_U_iso_or_equiv
C1a .2965(4) .8002 .5981(3) .077(2)
C2a .2832(4) .7642(6) .5141(3) .087(2)
C3a .1827(4) .6959(6) .4942(2) .077(2)
O3a .1756(3) .6619(5) .4147(2) .100(2)
C4a .0609(4) .7335(6) .5031(2) .065(2)
C5a .0738(3) .7718(5) .5859(2) .052(1)
C6a .0053(4) .7442(5) .6341(2) .061(1)
C7a .0149(5) .7800(5) .7172(3) .069(2)
C8a .0744(3) .8725(5) .7269(2) .046(1)
C9a .1913(3) .8602(5) .6996(2) .048(1)
O9a .2926(2) .8615(5) .7456(2) .063(1)
C10a .1750(3) .8399(5) .6111(2) .052(1)
C19a .1458(5) .9286(6) .5655(3) .079(2)
O11a .0420(3) 1.1829(5) .6985(2) .089(1)
C11a .0838(4) 1.1141(5) .7538(2) .058(1)
C12a -.0260(3) 1.0602(5) .7626(2) .047(1)
C13a -.0037(3) .9834(5) .8230(2) .042(1)
C18a -.1264(3) .9363(5) .8145(2) .055(1)
C14a .0980(3) .9182(5) .8094(2) .048(1)
C15a .1245(4) .8594(5) .8837(2) .057(1)
C16a .1025(4) .9188(5) .9508(2) .054(1)
C17a .0547(3) 1.0094(5) .9123(2) .043(1)
C20a -.0244(3) 1.0643(5) .9562(2) .048(1)
C21a -.0209(5) 1.1634(5) .9368(3) .075(2)
C22a .0108(3) 1.0554(5) 1.0472(2) .045(1)
C23a -.0476(3) .9955(5) 1.0980(2) .047(1)
C34a -.0772(5) 1.0924(5) 1.0914(3) .067(2)
C33a -.1448(4) .9295(6) 1.0593(3) .072(2)
C24a .0366(3) .9663(5) 1.1777(2) .054(1)
C28a .1246(5) .8939(6) 1.1666(3) .095(2)
C25a -.0342(5) .9393(6) 1.2406(3) .077(2)
C26a .0512(6) .9200(7) 1.3215(3) .115(3)
C27a -.1297(6) 1.0068(7) 1.2506(3) .103(3)
H1b .7793 .9254 .4298 .085(2)
H2b .8365 .8477 .4872 .085(2)
H3b .8229 .9788 .5590 .085(2)
H4b .7464 .9020 .5851 .085(2)
H5b .6477 1.0360 .4782 .085(2)
H6b .6810 1.0906 .5938 .085(2)
H7b .5156 .9032 .5356 .085(2)
H8b .4541 .9791 .4775 .085(2)
H9b .3868 .9281 .3480 .085(2)
H10b .3926 .8285 .2462 .085(2)
H11b .5101 .8855 .2472 .085(2)
H12b .5026 .7188 .3131 .085(2)
H13b .6365 .7763 .5385 .119(3)
H14b .5703 .7140 .4687 .119(3)
H15b .7137 .7094 .5008 .119(3)
H16b .5108 .5560 .3583 .085(2)
H17b .5902 .5081 .2404 .085(2)
H18b .4830 .4666 .2725 .085(2)
H19b .3816 .5454 .1740 .085(2)
H20b .3880 .6097 .2462 .085(2)
H21b .4001 .7583 .0950 .119(3)
H22b .3205 .6715 .0858 .119(3)
H23b .3290 .7333 .1599 .119(3)
H24b .6448 .6772 .2574 .085(2)
H25b .5896 .8240 .1531 .085(2)
H26b .7208 .7846 .1892 .085(2)
H27b .7040 .6998 .0823 .085(2)
H28b .5735 .7402 .0457 .085(2)
H29b .6209 .5795 .1344 .085(2)
H30b .4192 .5907 .0190 .085(2)
H31b .4531 .4619 .0977 .119(3)
H32b .4682 .4317 .0138 .119(3)
H33b .5850 .4509 .0826 .119(3)
H34b .6413 .5726 .0060 .085(2)
H35b .4193 .5106 -.1182 .085(2)
H36b .5474 .4969 -.1385 .085(2)
H37b .4405 .7506 -.0967 .119(3)
H38b .3688 .6950 -.1699 .119(3)
H39b .3541 .6728 -.0841 .119(3)
H40b .6787 .6183 -.1414 .085(2)
H41b .7606 .7584 -.1212 .119(3)
H42b .6331 .7974 -.1153 .119(3)
H43b .7088 .7374 -.0466 .119(3)
H44b .5188 .7350 -.2391 .085(2)
H45b .7412 .7535 -.2525 .119(3)
H46b .7029 .6537 -.2675 .119(3)
H47b .6424 .7264 -.3296 .119(3)
H48b .4262 .6038 -.2628 .119(3)
H49b .4749 .6209 -.3393 .119(3)
H50b .5504 .5609 -.2706 .119(3)
C1b .7663(4) .8858(6) .4705(2) .067(2)
C2b .7522(4) .9411(6) .5422(3) .079(2)
C3b .6384(4) .9977(5) .5208(2) .065(2)
O3b .6246(3) 1.0516(5) .5865(2) .081(1)
C4b .5250(4) .9414(5) .4930(3) .065(2)
C5b .5373(3) .8851(5) .4220(2) .058(1)
C6b .4583(4) .8915(6) .3518(3) .069(2)
C7b .4727(5) .8451(6) .2772(3) .086(2)
C8b .5520(3) .7625(5) .2949(2) .050(1)
C9b .6683(3) .7870(5) .3583(2) .053(1)
O9b .7696(3) .7730(5) .3487(2) .078(1)
C10b .6522(3) .8278(5) .4352(2) .053(1)
C19b .6434(5) .7480(6) .4900(3) .084(2)
O11b .5778(4) .5563(5) .3432(2) .098(2)
C11b .5249(5) .5207(6) .2660(3) .079(2)
C12b .4350(4) .5816(5) .2134(3) .066(2)
C13b .4859(3) .6557(5) .1686(2) .050(1)
C18b .3733(4) .7101(6) .1232(3) .069(2)
C14b .5839(3) .7142(5) .2239(2) .046(1)
C15b .6361(4) .7702(5) .1663(2) .058(1)
C16b .6242(4) .7116(5) .0916(2) .055(1)
C17b .5636(3) .6246(5) .1099(2) .044(1)
C20b .5015(3) .5679(3) .0362(2) .051(1)
C21b .5017(6) .4685(5) .0592(3) .082(2)
C22b .5640(3) .5756(5) -.0329(2) .048(1)
C23b .5216(3) .6323(5) -.1075(2) .048(1)
C34b .5012(5) .5338(5) -.1109(3) .067(2)
C33b .4104(4) .6926(6) -.1145(3) .075(2)
C24b .6208(4) .6663(5) -.1463(2) .061(1)
C28b .6873(6) .7472(6) -.1031(3) .099(2)
C25b .5739(6) .6856(6) -.2365(3) .088(2)
C26b .6742(9) .7139(9) -.2740(4) .176(5)
C27b .4985(8) .6123(7) -.2826(3) .125(3)
H1a .3221 .7527 .6354 .085(2)
H2a .3583 .8458 .6076 .085(2)
H3a .3596 .7375 .5105 .085(2)
H4a .2637 .8123 .4768 .085(2)
H5a .2016 .6474 .5311 .085(2)
H6a .0990 .6591 .3930 .085(2)
H7a .0004 .6870 .4944 .085(2)
H8a .0348 .7795 .4643 .085(2)
H9a -.0543 .6985 .6150 .085(2)
H10a -.0661 .7839 .7266 .085(2)
H11a .0643 .7403 .7553 .085(2)
H12a .0166 .9138 .6961 .085(2)
H13a .1411 .9198 .5098 .119(3)
H14a .0694 .9528 .5720 .119(3)
H15a .2116 .9691 .5872 .119(3)
H16a .1051 1.2083 .6895 .085(2)
H17a .1403 1.0768 .7349 .085(2)
H18a .1245 1.1390 .8045 .085(2)
H19a -.0828 1.1004 .7779 .085(2)
H20a -.0629 1.0353 .7113 .085(2)
H21a -.1180 .8911 .8546 .119(3)
H22a -.1814 .9815 .8240 .119(3)
H23a -.1588 .9104 .7629 .119(3)
H24a .1713 .9488 .8047 .085(2)
H25a .0697 .8094 .8760 .085(2)
H26a .2081 .8389 .8957 .085(2)
H27a .0421 .8925 .9749 .085(2)
H28a .1780 .9272 .9905 .085(2)
H29a .1189 1.0526 .9161 .085(2)
H30a -.1054 1.0398 .9369 .085(2)
H31a -.0480 1.1709 .8802 .119(3)
H32a -.0734 1.1969 .9626 .119(3)
H33a .0623 1.1843 .9547 .119(3)
H34a .0951 1.0617 1.0445 .085(2)
H35a -.0478 1.1307 1.1364 .085(2)
H36a -.1574 1.1117 1.0627 .085(2)
H37a -.1020 .8759 1.0524 .119(3)
H38a -.2048 .9168 1.0892 .119(3)
H39a -.1853 .9528 1.0080 .119(3)
H40a .0839 1.0180 1.1984 .085(2)
H41a .1829 .8760 1.2144 .119(3)
H42a .0745 .8440 1.1445 .119(3)
H43a .1678 .9154 1.1286 .119(3)
H44a -.0764 .8857 1.2198 .085(2)
H45a .1084 .8727 1.3208 .119(3)
H46a .0954 .9746 1.3350 .119(3)
H47a .0050 .9072 1.3603 .119(3)
H48a -.1905 1.0279 1.2052 .119(3)
H49a -.1696 .9874 1.2910 .119(3)
H50a -.0731 1.0538 1.2713 .119(3)

loop_
_geom_angle_atom_site_label_1
_geom_angle_atom_site_label_2
_geom_angle_atom_site_label_3
_geom_angle
_geom_angle_publ_flag
C2a C1a C10a 112.8(3) yes
C1a C2a C3a 111.1(4) yes
C2a C3a O3a 109.1(5) yes
C2a C3a C4a 111.2(6) yes
O3a C3a C4a 112.4(3) yes
C3a C4a C5a 110.7(3) yes
C4a C5a C6a 122.3(5) yes
C4a C5a C10a 115.2(4) yes
C6a C5a C10a 122.4(4) yes
C5a C6a C7a 124.4(6) yes
C6a C7a C8a 110.9(5) yes
C7a C8a C9a 103.9(5) yes
C7a C8a C14a 118.6(4) yes
C9a C8a C14a 112.0(3) yes
C8a C9a O9a 122.4(3) yes
C8a C9a C10a 115.8(3) yes
O9a C9a C10a 121.7(4) yes
C1a C10a C5a 108.5(5) yes
C1a C10a C9a 108.9(3) yes
C5a C10a C9a 109.0(4) yes
C1a C10a C19a 110.1(4) yes
C5a C10a C19a 112.8(4) yes
C9a C10a C19a 107.3(5) yes
O11a C11a C12a 108.5(4) yes
C11a C12a C13a 118.0(3) yes
C12a C13a C18a 106.9(3) yes
C12a C13a C14a 112.1(3) yes
C18a C13a C14a 111.4(6) yes
C12a C13a C17a 116.1(5) yes
C18a C13a C17a 111.3(3) yes
C14a C13a C17a 99.1(3) yes
C8a C14a C13a 116.7(3) yes
C8a C14a C15a 118.1(6) yes
C13a C14a C15a 103.8(3) yes
C14a C15a C16a 105.3(6) yes
C15a C16a C17a 106.8(4) yes
C13a C17a C16a 102.8(5) yes
C13a C17a C20a 117.7(3) yes
C16a C17a C20a 116.1(4) yes
C17a C20a C21a 111.6(4) yes
C17a C20a C22a 115.0(4) yes
C21a C20a C22a 107.1(5) yes
C2b C1b C10b 113.1(4) yes
C1b C2b C3b 110.7(4) yes
C2b C3b O3b 111.8(4) yes
C2b C3b C4b 111.0(6) yes
O3b C3b C4b 109.2(4) yes
C3b C4b C5b 109.8(4) yes
C4b C5b C6b 121.9(5) yes
C4b C5b C10b 115.6(3) yes
C6b C5b C10b 122.3(5) yes
C5b C6b C7b 124.4(5) yes
C6b C7b C8b 112.7(4) yes
C7b C8b C9b 107.6(6) yes
C7b C8b C14b 117.6(4) yes
C9b C8b C14b 111.4(3) yes
C8b C9b O9b 121.6(4) yes
C8b C9b C10b 117.8(3) yes
O9b C9b C10b 120.5(4) yes
C1b C10b C5b 109.0(6) yes
C1b C10b C9b 108.4(4) yes
C5b C10b C9b 112.0(3) yes
C1b C10b C19b 111.4(4) yes
C5b C10b C19b 110.9(4) yes
C9b C10b C19b 105.1(6) yes
O11b C11b C12b 113.8(6) yes
C11b C12b C13b 118.3(4) yes
C12b C13b C18b 106.6(4) yes
C12b C13b C14b 113.3(3) yes
C18b C13b C14b 112.4(6) yes
C12b C13b C17b 116.1(6) yes
C18b C13b C17b 109.9(3) yes
C14b C13b C17b 98.6(3) yes
C8b C14b C13b 119.8(3) yes
C8b C14b C15b 117.2(6) yes
C13b C14b C15b 103.8(3) yes
C14b C15b C16b 105.1(5) yes
C15b C16b C17b 105.5(4) yes
C13b C17b C16b 102.7(5) yes
C13b C17b C20b 119.3(3) yes
C16b C17b C20b 115.6(4) yes
C17b C20b C21b 110.5(4) yes
C17b C20b C22b 113.6(4) yes
C21b C20b C22b 107.5(5) yes
C20a C22a C23a 127.4(4) yes
C20a C22a C34a 117.1(4) yes
C23a C22a C34a 59.7(4) yes
C22a C23a C34a 59.5(4) yes
C22a C23a C33a 120.1(3) yes
C34a C23a C33a 119.2(4) yes
C22a C23a C24a 115.8(3) yes
C34a C23a C24a 115.2(5) yes
C33a C23a C24a 115.5(6) yes
C22a C34a C23a 60.8(4) yes
C23a C24a C28a 111.7(4) yes
C23a C24a C25a 113.5(3) yes
C28a C24a C25a 111.0(6) yes
C24a C25a C26a 112.5(5) yes
C24a C25a C27a 113.5(6) yes
C26a C25a C27a 109.1(5) yes
C20b C22b C23b 126.6(4) yes
C20b C22b C34b 117.8(4) yes
C23b C22b C34b 59.4(4) yes
C22b C23b C34b 59.5(4) yes
C22b C23b C33b 119.0(4) yes
C34b C23b C33b 118.3(4) yes
C22b C23b C24b 116.8(3) yes
C34b C23b C24b 115.9(5) yes
C33b C23b C24b 115.7(6) yes
C22b C34b C23b 61.1(4) yes
C23b C24b C28b 112.1(5) yes
C23b C24b C25b 113.6(4) yes
C28b C24b C25b 110.4(6) yes
C24b C25b C26b 112.6(5) yes
C24b C25b C27b 114.1(7) yes
C26b C25b C27b 111.6(3) yes

loop_
_geom_bond_atom_site_label_1
_geom_bond_atom_site_label_2
_geom_bond_distance
_geom_bond_publ_flag
C1a C2a 1.522(7) yes
C1a C10a 1.551(6) yes
C2a C3a 1.502(10) yes
C3a O3a 1.450(6) yes
C3a C4a 1.517(8) yes
C4a C5a 1.517(7) yes
C5a C6a 1.327(7) yes
C5a C10a 1.512(8) yes
C6a C7a 1.513(7) yes
C7a C8a 1.536(10) yes
C8a C9a 1.504(6) yes
C8a C14a 1.548(6) yes
C9a O9a 1.218(4) yes
C9a C10a 1.526(5) yes
C10a C19a 1.546(10) yes
O11a C11a 1.412(9) yes
C11a C12a 1.510(8) yes
C12a C13a 1.537(8) yes
C13a C18a 1.520(7) yes
C13a C14a 1.563(8) yes
C13a C17a 1.574(5) yes
C14a C15a 1.529(7) yes
C15a C16a 1.531(8) yes
C16a C17a 1.555(9) yes
C17a C20a 1.538(7) yes
C20a C21a 1.533(11) yes
C20a C22a 1.533(5) yes
C22a C23a 1.512(8) yes
C22a C34a 1.492(7) yes
C23a C34a 1.495(11) yes
C23a C33a 1.507(8) yes
C23a C24a 1.534(5) yes
C24a C28a 1.513(10) yes
C24a C25a 1.545(7) yes
C25a C26a 1.520(7) yes
C25a C27a 1.515(11) yes
C1b C2b 1.533(9) yes
C1b C10b 1.546(8) yes
C2b C3b 1.502(8) yes
C3b O3b 1.434(8) yes
C3b C4b 1.505(8) yes
C4b C5b 1.524(8) yes
C5b C6b 1.322(5) yes
C5b C10b 1.520(8) yes
C6b C7b 1.508(8) yes
C7b C8b 1.516(10) yes
C8b C9b 1.532(5) yes
C8b C14b 1.540(7) yes
C9b O9b 1.203(5) yes
C9b C10b 1.512(7) yes
C10b C19b 1.548(10) yes
O11b C11b 1.427(7) yes
C11b C12b 1.496(9) yes
C12b C13b 1.543(9) yes
C13b C18b 1.549(7) yes
C13b C14b 1.545(7) yes
C13b C17b 1.559(6) yes
C14b C15b 1.524(8) yes
C15b C16b 1.544(8) yes
C16b C17b 1.543(10) yes
C17b C20b 1.552(7) yes
C20b C21b 1.549(11) yes
C20b C22b 1.527(6) yes
C22b C23b 1.524(7) yes
C22b C34b 1.500(7) yes
C23b C34b 1.499(11) yes
C23b C33b 1.521(8) yes
C23b C24b 1.517(7) yes
C24b C28b 1.526(10) yes
C24b C25b 1.549(6) yes
C25b C26b 1.486(12) yes
C25b C27b 1.498(12) yes

loop_
_geom_torsion_atom_site_label_1
_geom_torsion_atom_site_label_2
_geom_torsion_atom_site_label_3
_geom_torsion_atom_site_label_4
_geom_torsion
_geom_torsion_publ_flag
C10a C5a C6a C7a 3.2 yes
C5a C6a C7a C8a 21.5 yes
C6a C7a C8a C9a -52.0 yes
C7a C8a C9a C10a 67.1 yes
C8a C9a C10a C5a -43.8 yes
C6a C5a C10a C9a 6.5 yes
C4a C5a C6a C7a 179.8 yes
C6a C7a C8a C14a -177.0 yes
C14a C8a C9a O9a 20.0 yes
C7a C8a C9a O9a -109.1 yes
O9a C9a C10a C5a 132.4 yes
O9a C9a C10a C19a -105.0 yes
C8a C9a C10a C1a -162.1 yes
O9a C9a C10a C1a 14.2 yes
C6a C5a C10a C1a 125.0 yes
C17a C13a C14a C15a 45.8 yes
C13a C14a C15a C16a -31.4 yes
C14a C15a C16a C17a 3.9 yes
C15a C16a C17a C13a 24.8 yes
C14a C13a C17a C16a -42.6 yes
C10b C5b C6b C7b -1.0 yes
C5b C6b C7b C8b 24.4 yes
C6b C7b C8b C9b -47.6 yes
C7b C8b C9b C10b 54.9 yes
C8b C9b C10b C5b -33.1 yes
C6b C5b C10b C9b 4.7 yes
C4b C5b C6b C7b 173.2 yes
C6b C7b C8b C14b -174.3 yes
C14b C8b C9b O9b 3.7 yes
C7b C8b C9b O9b -126.6 yes
O9b C9b C10b C5b 148.4 yes
O9b C9b C10b C19b -91.1 yes
C8b C9b C10b C1b -153.4 yes
O9b C9b C10b C1b 28.1 yes
C6b C5b C10b C1b 124.6 yes
C17b C13b C14b C15b 46.9 yes
C13b C14b C15b C16b -30.1 yes
C14b C15b C16b C17b 0.8 yes
C15b C16b C17b C13b 28.4 yes
C14b C13b C17b C16b -45.8 yes
